data_7244793
loop_
_publ_author_name
'Salvatori, Alejandro'
'N\'egrier, Philippe'
'Massip, Stephane'
'Munoz-Duque, Antoni'
'Lloveras, Pol'
'Barrio, Maria'
'Tamarit, Josep Lluis'

_publ_section_title
;
 Polymorphism and Solid-Solid Phase Transitions of Hydrogen Bonded
 2-adamantanol and 2-methyl-2-adamantanol Compounds
;
_journal_name_full CrystEngComm
_journal_paper_doi 10.1039/D2CE00324D
_journal_year 2022
_chemical_formula_moiety 'C10 H16 O'
_chemical_formula_sum 'C10 H16 O'
_chemical_formula_weight 152.23
_space_group_crystal_system triclinic
_space_group_IT_number 2
_space_group_name_Hall '-P 1'
_space_group_name_H-M_alt 'P -1'
_atom_sites_solution_hydrogens mixed
_audit_creation_method SHELXL-2014/7
_audit_update_record
;
2021-12-17 deposited with the CCDC.	2022-04-14 downloaded from the CCDC.
;
_cell_angle_alpha 81.718(3)
_cell_angle_beta 70.661(3)
_cell_angle_gamma 61.489(4)
_cell_formula_units_Z 6
_cell_length_a 11.5770(5)
_cell_length_b 11.5948(5)
_cell_length_c 11.5876(4)
_cell_measurement_reflns_used 12314
_cell_measurement_temperature 293(2)
_cell_measurement_theta_max 75.0000
_cell_measurement_theta_min 4.3060
_cell_volume 1289.50(11)
_computing_cell_refinement 'CrysAlisPro 1.171.38.43'
_computing_data_collection 'CrystalClear-SM Expert 2.1 (Rigaku, 2013)'
_computing_data_reduction 'CrysAlisPro 1.171.38.43'
_computing_structure_refinement 'SHELXL-2014/7 (Sheldrick, 2014)'
_computing_structure_solution 'Superflip 03/15/13 12:43'
_diffrn_ambient_temperature 293(2)
_diffrn_detector PILT
_diffrn_detector_area_resol_mean 5.8140
_diffrn_measured_fraction_theta_full 0.989
_diffrn_measured_fraction_theta_max 0.985
_diffrn_measurement_device 'AFC11 (Right): Eulerian 3 circle'
_diffrn_measurement_device_type 'Rigaku PILATUS conversion'
_diffrn_measurement_method 'profile data from \w-scans'
_diffrn_radiation_monochromator Confocal
_diffrn_radiation_type CuK\a
_diffrn_radiation_wavelength 1.54184
_diffrn_reflns_av_R_equivalents 0.0183
_diffrn_reflns_av_unetI/netI 0.0173
_diffrn_reflns_Laue_measured_fraction_full 0.989
_diffrn_reflns_Laue_measured_fraction_max 0.985
_diffrn_reflns_limit_h_max 14
_diffrn_reflns_limit_h_min -14
_diffrn_reflns_limit_k_max 14
_diffrn_reflns_limit_k_min -14
_diffrn_reflns_limit_l_max 13
_diffrn_reflns_limit_l_min -14
_diffrn_reflns_number 20346
_diffrn_reflns_point_group_measured_fraction_full 0.989
_diffrn_reflns_point_group_measured_fraction_max 0.985
_diffrn_reflns_theta_full 67.684
_diffrn_reflns_theta_max 72.108
_diffrn_reflns_theta_min 4.044
_diffrn_source 'Rotating Anode'
_exptl_absorpt_coefficient_mu 0.565
_exptl_absorpt_correction_T_max 1.00000
_exptl_absorpt_correction_T_min 0.70166
_exptl_absorpt_correction_type multi-scan
_exptl_absorpt_process_details
;
CrysAlisPro 1.171.38.43 (Rigaku Oxford Diffraction, 2015)
Empirical absorption correction using spherical harmonics,
 implemented in SCALE3 ABSPACK scaling algorithm.
;
_exptl_crystal_colour colourless
_exptl_crystal_density_diffrn 1.176
_exptl_crystal_description prism
_exptl_crystal_F_000 504
_exptl_crystal_size_max 0.250
_exptl_crystal_size_mid 0.200
_exptl_crystal_size_min 0.150
_refine_diff_density_max 0.312
_refine_diff_density_min -0.266
_refine_diff_density_rms 0.054
_refine_ls_extinction_coef 0.0118(10)
_refine_ls_extinction_expression Fc^*^=kFc[1+0.001xFc^2^\l^3^/sin(2\q)]^-1/4^
_refine_ls_extinction_method 'SHELXL-2014/7 (Sheldrick, 2014)'
_refine_ls_goodness_of_fit_ref 1.009
_refine_ls_hydrogen_treatment mixed
_refine_ls_matrix_type full
_refine_ls_number_parameters 317
_refine_ls_number_reflns 5015
_refine_ls_number_restraints 6
_refine_ls_restrained_S_all 1.009
_refine_ls_R_factor_all 0.0710
_refine_ls_R_factor_gt 0.0655
_refine_ls_shift/su_max 0.000
_refine_ls_shift/su_mean 0.000
_refine_ls_structure_factor_coef Fsqd
_refine_ls_weighting_details 'w=1/[\s^2^(Fo^2^)+(0.0812P)^2^+0.4813P] where P=(Fo^2^+2Fc^2^)/3'
_refine_ls_weighting_scheme calc
_refine_ls_wR_factor_gt 0.1791
_refine_ls_wR_factor_ref 0.1836
_reflns_Friedel_coverage 0.000
_reflns_number_gt 4318
_reflns_number_total 5015
_reflns_threshold_expression 'I > 2\s(I)'
_cod_data_source_file d2ce00324d2.cif
_cod_data_source_block ada2oh293K
_cod_original_cell_volume 1289.50(10)
_cod_database_code 7244793
_shelx_shelxl_version_number 2014/7
_shelx_space_group_comment
;
The symmetry employed for this shelxl refinement is uniquely defined
by the following loop, which should always be used as a source of
symmetry information in preference to the above space-group names.
They are only intended as comments.
;
_shelx_estimated_absorpt_t_min 0.872
_shelx_estimated_absorpt_t_max 0.920

loop_
_space_group_symop_operation_xyz
'x, y, z'
'-x, -y, -z'

loop_
_atom_site_label
_atom_site_type_symbol
_atom_site_fract_x
_atom_site_fract_y
_atom_site_fract_z
_atom_site_U_iso_or_equiv
_atom_site_adp_type
_atom_site_occupancy
_atom_site_site_symmetry_order
_atom_site_calc_flag
_atom_site_refinement_flags_posn
_atom_site_refinement_flags_adp
_atom_site_refinement_flags_occupancy
_atom_site_disorder_assembly
_atom_site_disorder_group
O10 O 0.64482(17) 0.11294(12) 0.38059(13) 0.0736(4) Uani 1 1 d D . . . .
C1 C 0.54691(19) 0.22710(16) 0.33629(16) 0.0542(4) Uani 1 1 d . . . . .
H1 H 0.4578 0.2259 0.3643 0.065 Uiso 1 1 calc R U . . .
C2 C 0.52965(19) 0.35107(16) 0.38569(15) 0.0553(4) Uani 1 1 d . . . . .
H2 H 0.4998 0.3509 0.4753 0.066 Uiso 1 1 calc R U . . .
C3 C 0.6655(2) 0.3566(2) 0.3394(2) 0.0687(5) Uani 1 1 d . . . . .
H3A H 0.6551 0.4347 0.3719 0.082 Uiso 1 1 calc R U . . .
H3B H 0.7349 0.2805 0.3672 0.082 Uiso 1 1 calc R U . . .
C4 C 0.7109(2) 0.3589(2) 0.2009(2) 0.0737(6) Uani 1 1 d . . . . .
H4 H 0.7982 0.3637 0.1713 0.088 Uiso 1 1 calc R U . . .
C5 C 0.7302(2) 0.2328(2) 0.15266(19) 0.0738(6) Uani 1 1 d . . . . .
H5A H 0.7617 0.2313 0.0639 0.089 Uiso 1 1 calc R U . . .
H5B H 0.7996 0.1572 0.1810 0.089 Uiso 1 1 calc R U . . .
C6 C 0.5952(2) 0.22600(17) 0.19720(16) 0.0568(4) Uani 1 1 d . . . . .
H6 H 0.6075 0.1456 0.1657 0.068 Uiso 1 1 calc R U . . .
C7 C 0.4215(2) 0.46883(19) 0.34067(19) 0.0707(6) Uani 1 1 d . . . . .
H7A H 0.4071 0.5489 0.3730 0.085 Uiso 1 1 calc R U . . .
H7B H 0.3347 0.4647 0.3698 0.085 Uiso 1 1 calc R U . . .
C8 C 0.4674(2) 0.47096(18) 0.20137(19) 0.0674(5) Uani 1 1 d . . . . .
H8 H 0.3978 0.5477 0.1726 0.081 Uiso 1 1 calc R U . . .
C9 C 0.4861(2) 0.3451(2) 0.1536(2) 0.0720(6) Uani 1 1 d . . . . .
H9A H 0.3993 0.3411 0.1829 0.086 Uiso 1 1 calc R U . . .
H9B H 0.5139 0.3451 0.0649 0.086 Uiso 1 1 calc R U . . .
C10 C 0.6028(3) 0.4751(2) 0.1568(2) 0.0793(6) Uani 1 1 d . . . . .
H10A H 0.5913 0.5553 0.1861 0.095 Uiso 1 1 calc R U . . .
H10B H 0.6328 0.4753 0.0681 0.095 Uiso 1 1 calc R U . . .
H10 H 0.615(7) 0.120(7) 0.4631(18) 0.119 Uiso 0.5 1 d D U P A 1
H10' H 0.654(7) 0.039(4) 0.355(5) 0.119 Uiso 0.5 1 d D U P B -1
O20 O 0.67451(13) 0.88973(12) 0.30361(16) 0.0721(4) Uani 1 1 d D . . . .
C11 C 0.77560(16) 0.77480(15) 0.34292(16) 0.0510(4) Uani 1 1 d . . . . .
H11 H 0.7466 0.7735 0.4325 0.061 Uiso 1 1 calc R U . . .
C12 C 0.78957(16) 0.65199(15) 0.29411(17) 0.0515(4) Uani 1 1 d . . . . .
H12 H 0.7001 0.6516 0.3227 0.062 Uiso 1 1 calc R U . . .
C13 C 0.8386(2) 0.65000(19) 0.15584(18) 0.0643(5) Uani 1 1 d . . . . .
H13A H 0.7725 0.7268 0.1254 0.077 Uiso 1 1 calc R U . . .
H13B H 0.8462 0.5725 0.1249 0.077 Uiso 1 1 calc R U . . .
C14 C 0.9785(2) 0.6491(2) 0.11135(17) 0.0680(5) Uani 1 1 d . . . . .
H14 H 1.0106 0.6471 0.0217 0.082 Uiso 1 1 calc R U . . .
C15 C 0.9628(2) 0.7733(2) 0.15873(19) 0.0682(5) Uani 1 1 d . . . . .
H15A H 1.0505 0.7755 0.1295 0.082 Uiso 1 1 calc R U . . .
H15B H 0.8965 0.8499 0.1282 0.082 Uiso 1 1 calc R U . . .
C16 C 0.91434(17) 0.77636(16) 0.29743(17) 0.0540(4) Uani 1 1 d . . . . .
H16 H 0.9051 0.8560 0.3277 0.065 Uiso 1 1 calc R U . . .
C17 C 0.8937(2) 0.53222(18) 0.34211(19) 0.0633(5) Uani 1 1 d . . . . .
H17A H 0.9022 0.4530 0.3138 0.076 Uiso 1 1 calc R U . . .
H17B H 0.8621 0.5339 0.4308 0.076 Uiso 1 1 calc R U . . .
C18 C 1.03374(18) 0.53144(17) 0.29733(18) 0.0602(5) Uani 1 1 d . . . . .
H18 H 1.1009 0.4538 0.3277 0.072 Uiso 1 1 calc R U . . .
C19 C 1.0177(2) 0.65572(19) 0.3456(2) 0.0658(5) Uani 1 1 d . . . . .
H19A H 0.9860 0.6573 0.4343 0.079 Uiso 1 1 calc R U . . .
H19B H 1.1062 0.6563 0.3194 0.079 Uiso 1 1 calc R U . . .
C20 C 1.0813(2) 0.5298(2) 0.1593(2) 0.0714(5) Uani 1 1 d . . . . .
H20A H 1.0914 0.4508 0.1288 0.086 Uiso 1 1 calc R U . . .
H20B H 1.1705 0.5290 0.1302 0.086 Uiso 1 1 calc R U . . .
H20 H 0.661(6) 0.961(4) 0.338(5) 0.107 Uiso 0.5 1 d D U P C 1
H20' H 0.595(4) 0.884(6) 0.325(5) 0.107 Uiso 0.5 1 d D U P D -1
O30 O 0.42605(14) 0.89570(16) 0.37427(13) 0.0748(4) Uani 1 1 d D . . . .
C21 C 0.32551(19) 1.00743(19) 0.32996(17) 0.0595(5) Uani 1 1 d . . . . .
H21 H 0.3147 1.0874 0.3610 0.071 Uiso 1 1 calc R U . . .
C22 C 0.3733(2) 1.0083(2) 0.19126(18) 0.0626(5) Uani 1 1 d . . . . .
H22 H 0.4628 1.0089 0.1622 0.075 Uiso 1 1 calc R U . . .
C23 C 0.3859(2) 0.8869(2) 0.1425(2) 0.0782(6) Uani 1 1 d . . . . .
H23A H 0.4529 0.8089 0.1709 0.094 Uiso 1 1 calc R U . . .
H23B H 0.4180 0.8857 0.0538 0.094 Uiso 1 1 calc R U . . .
C24 C 0.2471(3) 0.8862(2) 0.1858(2) 0.0799(6) Uani 1 1 d . . . . .
H24 H 0.2553 0.8083 0.1532 0.096 Uiso 1 1 calc R U . . .
C25 C 0.2019(2) 0.8847(2) 0.3250(2) 0.0783(6) Uani 1 1 d . . . . .
H25A H 0.1145 0.8818 0.3548 0.094 Uiso 1 1 calc R U . . .
H25B H 0.2696 0.8067 0.3527 0.094 Uiso 1 1 calc R U . . .
C26 C 0.18683(19) 1.0056(2) 0.37601(17) 0.0624(5) Uani 1 1 d . . . . .
H26 H 0.1566 1.0047 0.4656 0.075 Uiso 1 1 calc R U . . .
C27 C 0.2676(3) 1.1294(2) 0.1487(2) 0.0863(7) Uani 1 1 d . . . . .
H27A H 0.2980 1.1325 0.0601 0.104 Uiso 1 1 calc R U . . .
H27B H 0.2584 1.2070 0.1811 0.104 Uiso 1 1 calc R U . . .
C28 C 0.1278(2) 1.1288(2) 0.1916(2) 0.0815(7) Uani 1 1 d . . . . .
H28 H 0.0597 1.2071 0.1628 0.098 Uiso 1 1 calc R U . . .
C29 C 0.0834(2) 1.1274(2) 0.3311(2) 0.0850(7) Uani 1 1 d . . . . .
H29A H 0.0757 1.2048 0.3624 0.102 Uiso 1 1 calc R U . . .
H29B H -0.0064 1.1295 0.3616 0.102 Uiso 1 1 calc R U . . .
C30 C 0.1435(3) 1.0077(3) 0.1439(3) 0.0908(7) Uani 1 1 d . . . . .
H30A H 0.1721 1.0085 0.0552 0.109 Uiso 1 1 calc R U . . .
H30B H 0.0551 1.0069 0.1716 0.109 Uiso 1 1 calc R U . . .
H30 H 0.504(4) 0.901(7) 0.359(7) 0.136 Uiso 0.5 1 d D U P E 1
H30' H 0.409(8) 0.893(7) 0.456(2) 0.136 Uiso 0.5 1 d D U P F -1

loop_
_atom_site_aniso_label
_atom_site_aniso_U_11
_atom_site_aniso_U_22
_atom_site_aniso_U_33
_atom_site_aniso_U_23
_atom_site_aniso_U_13
_atom_site_aniso_U_12
O10 0.1080(12) 0.0407(7) 0.0682(8) 0.0145(6) -0.0447(8) -0.0230(7)
C1 0.0593(10) 0.0452(9) 0.0579(10) 0.0114(7) -0.0208(8) -0.0247(8)
C2 0.0672(11) 0.0458(9) 0.0387(8) -0.0002(6) -0.0108(7) -0.0182(8)
C3 0.0755(13) 0.0629(11) 0.0817(14) 0.0009(10) -0.0430(11) -0.0301(10)
C4 0.0544(11) 0.0860(14) 0.0843(14) 0.0095(11) -0.0121(10) -0.0429(11)
C5 0.0581(11) 0.0754(13) 0.0558(11) -0.0098(9) -0.0041(9) -0.0114(10)
C6 0.0770(12) 0.0443(9) 0.0546(10) 0.0000(7) -0.0302(9) -0.0251(8)
C7 0.0555(11) 0.0500(10) 0.0752(13) -0.0034(9) -0.0089(9) -0.0057(8)
C8 0.0676(12) 0.0499(10) 0.0768(13) 0.0192(9) -0.0367(10) -0.0161(8)
C9 0.0819(14) 0.0726(13) 0.0771(13) 0.0153(10) -0.0497(11) -0.0347(11)
C10 0.0964(16) 0.0729(13) 0.0763(14) 0.0260(11) -0.0267(12) -0.0510(13)
O20 0.0490(7) 0.0398(6) 0.1193(12) -0.0032(7) -0.0341(8) -0.0073(5)
C11 0.0430(8) 0.0426(8) 0.0569(9) -0.0035(7) -0.0131(7) -0.0118(7)
C12 0.0402(8) 0.0433(8) 0.0714(11) 0.0037(7) -0.0136(7) -0.0223(7)
C13 0.0746(12) 0.0584(10) 0.0725(12) 0.0006(9) -0.0405(10) -0.0284(9)
C14 0.0741(12) 0.0777(13) 0.0410(9) 0.0005(8) -0.0072(8) -0.0326(10)
C15 0.0638(11) 0.0645(11) 0.0796(13) 0.0240(10) -0.0200(10) -0.0391(10)
C16 0.0505(9) 0.0415(8) 0.0773(12) -0.0049(7) -0.0259(8) -0.0209(7)
C17 0.0663(11) 0.0459(9) 0.0711(12) 0.0155(8) -0.0189(9) -0.0256(8)
C18 0.0514(9) 0.0444(9) 0.0735(12) 0.0068(8) -0.0278(9) -0.0090(7)
C19 0.0575(10) 0.0654(11) 0.0783(13) -0.0021(9) -0.0373(10) -0.0195(9)
C20 0.0527(10) 0.0639(12) 0.0743(13) -0.0143(10) -0.0052(9) -0.0137(9)
O30 0.0556(8) 0.0956(11) 0.0693(9) 0.0243(8) -0.0357(7) -0.0270(8)
C21 0.0604(10) 0.0583(10) 0.0659(11) 0.0044(8) -0.0311(9) -0.0250(8)
C22 0.0551(10) 0.0745(12) 0.0642(11) 0.0195(9) -0.0228(8) -0.0364(9)
C23 0.0715(13) 0.0708(13) 0.0654(12) -0.0090(10) -0.0164(10) -0.0120(10)
C24 0.0963(16) 0.0590(12) 0.1005(17) -0.0097(11) -0.0465(13) -0.0343(11)
C25 0.0734(13) 0.0676(13) 0.1019(17) 0.0242(12) -0.0329(12) -0.0406(11)
C26 0.0496(9) 0.0764(12) 0.0491(9) 0.0008(8) -0.0133(8) -0.0206(9)
C27 0.1070(18) 0.0705(14) 0.0982(17) 0.0384(12) -0.0537(15) -0.0490(13)
C28 0.0792(14) 0.0577(12) 0.1044(17) 0.0183(11) -0.0595(13) -0.0130(10)
C29 0.0579(12) 0.0679(13) 0.1008(18) -0.0179(12) -0.0260(11) -0.0005(10)
C30 0.0953(17) 0.0946(17) 0.1019(18) 0.0043(14) -0.0612(15) -0.0392(14)

loop_
_atom_type_symbol
_atom_type_description
_atom_type_scat_dispersion_real
_atom_type_scat_dispersion_imag
_atom_type_scat_source
C C 0.0181 0.0091 'International Tables Vol C Tables 4.2.6.8 and 6.1.1.4'
H H 0.0000 0.0000 'International Tables Vol C Tables 4.2.6.8 and 6.1.1.4'
O O 0.0492 0.0322 'International Tables Vol C Tables 4.2.6.8 and 6.1.1.4'

loop_
_geom_angle_atom_site_label_1
_geom_angle_atom_site_label_2
_geom_angle_atom_site_label_3
_geom_angle
_geom_angle_site_symmetry_1
_geom_angle_site_symmetry_3
_geom_angle_publ_flag
O10 C1 C6 109.85(14) . . ?
O10 C1 C2 110.16(14) . . ?
C6 C1 C2 109.95(13) . . ?
C3 C2 C7 109.73(15) . . ?
C3 C2 C1 109.53(14) . . ?
C7 C2 C1 108.32(15) . . ?
C4 C3 C2 109.93(15) . . ?
C10 C4 C3 110.12(18) . . ?
C10 C4 C5 109.08(18) . . ?
C3 C4 C5 108.37(17) . . ?
C6 C5 C4 109.84(15) . . ?
C5 C6 C1 109.51(15) . . ?
C5 C6 C9 109.69(16) . . ?
C1 C6 C9 108.33(16) . . ?
C2 C7 C8 110.24(14) . . ?
C10 C8 C7 109.34(18) . . ?
C10 C8 C9 109.11(18) . . ?
C7 C8 C9 108.23(16) . . ?
C6 C9 C8 110.05(15) . . ?
C8 C10 C4 111.04(15) . . ?
O20 C11 C16 109.99(14) . . ?
O20 C11 C12 110.17(14) . . ?
C16 C11 C12 109.63(13) . . ?
C13 C12 C17 109.84(15) . . ?
C13 C12 C11 109.81(14) . . ?
C17 C12 C11 108.45(14) . . ?
C12 C13 C14 109.62(14) . . ?
C20 C14 C15 109.70(17) . . ?
C20 C14 C13 109.72(16) . . ?
C15 C14 C13 108.59(16) . . ?
C16 C15 C14 109.83(14) . . ?
C15 C16 C11 109.49(14) . . ?
C15 C16 C19 109.83(15) . . ?
C11 C16 C19 108.50(14) . . ?
C12 C17 C18 109.98(13) . . ?
C20 C18 C17 109.18(16) . . ?
C20 C18 C19 109.68(16) . . ?
C17 C18 C19 108.40(15) . . ?
C16 C19 C18 109.83(14) . . ?
C18 C20 C14 110.35(15) . . ?
O30 C21 C22 110.29(15) . . ?
O30 C21 C26 110.18(15) . . ?
C22 C21 C26 110.29(14) . . ?
C27 C22 C21 108.60(18) . . ?
C27 C22 C23 109.55(17) . . ?
C21 C22 C23 108.96(16) . . ?
C22 C23 C24 110.22(16) . . ?
C30 C24 C23 109.5(2) . . ?
C30 C24 C25 109.3(2) . . ?
C23 C24 C25 108.07(17) . . ?
C26 C25 C24 110.33(16) . . ?
C25 C26 C29 109.77(17) . . ?
C25 C26 C21 108.90(16) . . ?
C29 C26 C21 108.23(17) . . ?
C22 C27 C28 110.54(16) . . ?
C30 C28 C29 109.4(2) . . ?
C30 C28 C27 109.2(2) . . ?
C29 C28 C27 107.34(19) . . ?
C26 C29 C28 110.51(16) . . ?
C28 C30 C24 111.74(17) . . ?

loop_
_geom_bond_atom_site_label_1
_geom_bond_atom_site_label_2
_geom_bond_distance
_geom_bond_site_symmetry_2
_geom_bond_publ_flag
O10 C1 1.435(2) . ?
C1 C6 1.521(2) . ?
C1 C2 1.523(2) . ?
C2 C3 1.514(3) . ?
C2 C7 1.517(2) . ?
C3 C4 1.514(3) . ?
C4 C10 1.503(3) . ?
C4 C5 1.530(3) . ?
C5 C6 1.513(3) . ?
C6 C9 1.521(3) . ?
C7 C8 1.524(3) . ?
C8 C10 1.501(3) . ?
C8 C9 1.528(3) . ?
O20 C11 1.429(2) . ?
C11 C16 1.524(2) . ?
C11 C12 1.525(2) . ?
C12 C13 1.512(3) . ?
C12 C17 1.521(2) . ?
C13 C14 1.523(3) . ?
C14 C20 1.511(3) . ?
C14 C15 1.523(3) . ?
C15 C16 1.516(3) . ?
C16 C19 1.523(2) . ?
C17 C18 1.526(3) . ?
C18 C20 1.509(3) . ?
C18 C19 1.527(3) . ?
O30 C21 1.436(2) . ?
C21 C22 1.517(3) . ?
C21 C26 1.524(3) . ?
C22 C27 1.508(3) . ?
C22 C23 1.517(3) . ?
C23 C24 1.520(3) . ?
C24 C30 1.495(3) . ?
C24 C25 1.522(3) . ?
C25 C26 1.512(3) . ?
C26 C29 1.511(3) . ?
C27 C28 1.530(3) . ?
C28 C30 1.491(3) . ?
C28 C29 1.526(3) . ?

loop_
_geom_hbond_atom_site_label_D
_geom_hbond_atom_site_label_H
_geom_hbond_atom_site_label_A
_geom_hbond_distance_DH
_geom_hbond_distance_HA
_geom_hbond_distance_DA
_geom_hbond_angle_DHA
_geom_hbond_site_symmetry_A
_geom_hbond_publ_flag
O10 H10 O30 0.90(2) 1.79(2) 2.684(2) 170(7) 2_666 yes
O10 H10' O20 0.89(5) 1.79(6) 2.688(2) 179(9) 1_545 yes
O20 H20 O10 0.89(5) 1.81(5) 2.688(2) 170(5) 1_565 yes
O20 H20' O30 0.90(6) 1.79(6) 2.686(3) 172(5) . yes
O30 H30 O20 0.89(7) 1.81(7) 2.686(3) 169(8) . yes
O30 H30' O10 0.90(3) 1.79(2) 2.684(2) 173(10) 2_666 yes

loop_
_geom_torsion_atom_site_label_1
_geom_torsion_atom_site_label_2
_geom_torsion_atom_site_label_3
_geom_torsion_atom_site_label_4
_geom_torsion
_geom_torsion_site_symmetry_1
_geom_torsion_site_symmetry_2
_geom_torsion_site_symmetry_3
_geom_torsion_site_symmetry_4
_geom_torsion_publ_flag
O10 C1 C2 C3 62.52(18) . . . . ?
C6 C1 C2 C3 -58.69(19) . . . . ?
O10 C1 C2 C7 -177.82(14) . . . . ?
C6 C1 C2 C7 60.97(19) . . . . ?
C7 C2 C3 C4 -58.5(2) . . . . ?
C1 C2 C3 C4 60.3(2) . . . . ?
C2 C3 C4 C10 58.3(2) . . . . ?
C2 C3 C4 C5 -60.9(2) . . . . ?
C10 C4 C5 C6 -59.1(2) . . . . ?
C3 C4 C5 C6 60.8(2) . . . . ?
C4 C5 C6 C1 -59.9(2) . . . . ?
C4 C5 C6 C9 58.9(2) . . . . ?
O10 C1 C6 C5 -62.78(19) . . . . ?
C2 C1 C6 C5 58.61(19) . . . . ?
O10 C1 C6 C9 177.63(14) . . . . ?
C2 C1 C6 C9 -60.98(19) . . . . ?
C3 C2 C7 C8 58.7(2) . . . . ?
C1 C2 C7 C8 -60.8(2) . . . . ?
C2 C7 C8 C10 -58.3(2) . . . . ?
C2 C7 C8 C9 60.4(2) . . . . ?
C5 C6 C9 C8 -58.8(2) . . . . ?
C1 C6 C9 C8 60.7(2) . . . . ?
C10 C8 C9 C6 58.6(2) . . . . ?
C7 C8 C9 C6 -60.3(2) . . . . ?
C7 C8 C10 C4 58.4(2) . . . . ?
C9 C8 C10 C4 -59.8(2) . . . . ?
C3 C4 C10 C8 -58.8(2) . . . . ?
C5 C4 C10 C8 60.0(2) . . . . ?
O20 C11 C12 C13 62.19(18) . . . . ?
C16 C11 C12 C13 -58.98(18) . . . . ?
O20 C11 C12 C17 -177.78(14) . . . . ?
C16 C11 C12 C17 61.05(18) . . . . ?
C17 C12 C13 C14 -58.96(19) . . . . ?
C11 C12 C13 C14 60.22(19) . . . . ?
C12 C13 C14 C20 59.2(2) . . . . ?
C12 C13 C14 C15 -60.7(2) . . . . ?
C20 C14 C15 C16 -59.1(2) . . . . ?
C13 C14 C15 C16 60.8(2) . . . . ?
C14 C15 C16 C11 -60.11(19) . . . . ?
C14 C15 C16 C19 58.9(2) . . . . ?
O20 C11 C16 C15 -62.57(18) . . . . ?
C12 C11 C16 C15 58.71(18) . . . . ?
O20 C11 C16 C19 177.58(14) . . . . ?
C12 C11 C16 C19 -61.14(18) . . . . ?
C13 C12 C17 C18 59.15(19) . . . . ?
C11 C12 C17 C18 -60.86(19) . . . . ?
C12 C17 C18 C20 -58.9(2) . . . . ?
C12 C17 C18 C19 60.5(2) . . . . ?
C15 C16 C19 C18 -58.7(2) . . . . ?
C11 C16 C19 C18 60.9(2) . . . . ?
C20 C18 C19 C16 58.6(2) . . . . ?
C17 C18 C19 C16 -60.5(2) . . . . ?
C17 C18 C20 C14 59.4(2) . . . . ?
C19 C18 C20 C14 -59.2(2) . . . . ?
C15 C14 C20 C18 59.4(2) . . . . ?
C13 C14 C20 C18 -59.8(2) . . . . ?
O30 C21 C22 C27 -177.97(16) . . . . ?
C26 C21 C22 C27 60.1(2) . . . . ?
O30 C21 C22 C23 62.8(2) . . . . ?
C26 C21 C22 C23 -59.2(2) . . . . ?
C27 C22 C23 C24 -58.4(2) . . . . ?
C21 C22 C23 C24 60.3(2) . . . . ?
C22 C23 C24 C30 58.2(2) . . . . ?
C22 C23 C24 C25 -60.7(2) . . . . ?
C30 C24 C25 C26 -58.3(2) . . . . ?
C23 C24 C25 C26 60.8(2) . . . . ?
C24 C25 C26 C29 58.2(2) . . . . ?
C24 C25 C26 C21 -60.1(2) . . . . ?
O30 C21 C26 C25 -62.8(2) . . . . ?
C22 C21 C26 C25 59.2(2) . . . . ?
O30 C21 C26 C29 177.89(16) . . . . ?
C22 C21 C26 C29 -60.1(2) . . . . ?
C21 C22 C27 C28 -60.7(2) . . . . ?
C23 C22 C27 C28 58.2(3) . . . . ?
C22 C27 C28 C30 -57.9(3) . . . . ?
C22 C27 C28 C29 60.6(2) . . . . ?
C25 C26 C29 C28 -57.8(2) . . . . ?
C21 C26 C29 C28 60.9(2) . . . . ?
C30 C28 C29 C26 57.5(3) . . . . ?
C27 C28 C29 C26 -60.8(2) . . . . ?
C29 C28 C30 C24 -58.7(3) . . . . ?
C27 C28 C30 C24 58.5(3) . . . . ?
C23 C24 C30 C28 -59.0(3) . . . . ?
C25 C24 C30 C28 59.1(3) . . . . ?
